data_7051407
_journal_name_full 'New Journal of Chemistry'
_journal_paper_doi 10.1039/a809066a
_journal_year 1999
_chemical_formula_sum 'C26 H38 Mn N8 S2'
_chemical_formula_weight 581.70
_space_group_IT_number 15
_symmetry_cell_setting monoclinic
_symmetry_space_group_name_Hall '-C 2yc'
_symmetry_space_group_name_H-M 'C 1 2/c 1'
_cell_angle_alpha 90.00
_cell_angle_beta 107.08(4)
_cell_angle_gamma 90.00
_cell_formula_units_Z 4
_cell_length_a 20.084(5)
_cell_length_b 8.384(5)
_cell_length_c 18.339(5)
_cell_measurement_temperature 210(2)
_cell_volume 2952(2)
_diffrn_ambient_temperature 210(2)
_exptl_crystal_density_diffrn 1.309
_cod_depositor_comments
;
The following automatic conversions were performed:
'_symmetry_cell_setting' value 'Monoclinic' changed to 'monoclinic'
according to '/home/saulius/struct/CIF-dictionaries/cif_core.dic'
dictionary named 'cif_core.dic' version 2.4.1 from 2010-06-29.

Automatic conversion script
Id: cif_fix_enum 1527 2010-12-29 10:47:43Z saulius 
;
_cod_original_sg_symbol_H-M 'C 2/c'
_cod_database_code 7051407

loop_
_symmetry_equiv_pos_as_xyz
'x, y, z'
'-x, y, -z+1/2'
'x+1/2, y+1/2, z'
'-x+1/2, y+1/2, -z+1/2'
'-x, -y, -z'
'x, -y, z-1/2'
'-x+1/2, -y+1/2, -z'
'x+1/2, -y+1/2, z-1/2'

loop_
_atom_site_label
_atom_site_type_symbol
_atom_site_fract_x
_atom_site_fract_y
_atom_site_fract_z
_atom_site_U_iso_or_equiv
_atom_site_adp_type
_atom_site_occupancy
_atom_site_calc_flag
_atom_site_refinement_flags
_atom_site_disorder_assembly
_atom_site_disorder_group
Mn1 Mn 0.0000 0.22996(9) 0.7500 0.0345(2) Uani 1 d S . .
S1 S 0.11216(4) 0.28697(12) 0.87230(3) 0.0450(3) Uani 1 d . . .
N1 N 0.17781(12) 0.4953(3) 0.79959(10) 0.0365(6) Uani 1 d . . .
H1 H 0.2127 0.5178 0.8392 0.044 Uiso 1 calc R . .
C1 C 0.12405(14) 0.3959(4) 0.79855(12) 0.0336(7) Uani 1 d . . .
N2 N 0.07800(12) 0.3880(3) 0.72824(10) 0.0366(6) Uani 1 d . . .
C2 C 0.10452(15) 0.4871(4) 0.68288(13) 0.0352(7) Uani 1 d . . .
N3 N -0.03467(17) 0.0169(4) 0.81031(15) 0.0681(9) Uani 1 d . . .
C3 C 0.07714(17) 0.5237(4) 0.60515(13) 0.0476(9) Uani 1 d . . .
H3 H 0.0346 0.4814 0.5752 0.057 Uiso 1 calc R . .
C4 C 0.1166(2) 0.6260(5) 0.57513(16) 0.0568(10) Uani 1 d . . .
H4 H 0.0997 0.6539 0.5233 0.068 Uiso 1 calc R . .
C5 C 0.1791(2) 0.6885(5) 0.61759(17) 0.0569(10) Uani 1 d . . .
H5 H 0.2042 0.7548 0.5938 0.068 Uiso 1 calc R . .
C6 C 0.20623(16) 0.6559(4) 0.69529(14) 0.0465(8) Uani 1 d . . .
H6 H 0.2485 0.7001 0.7249 0.056 Uiso 1 calc R . .
C7 C 0.16724(15) 0.5549(4) 0.72612(13) 0.0354(7) Uani 1 d . . .
C8 C -0.0041(5) -0.1236(7) 0.7865(3) 0.167(3) Uani 1 d . . .
H8A H 0.0419 -0.1404 0.8232 0.200 Uiso 1 calc R . .
H8B H -0.0329 -0.2157 0.7903 0.200 Uiso 1 calc R . .
C9 C -0.1114(2) 0.0117(7) 0.7859(2) 0.108(2) Uani 1 d . . .
H9A H -0.1269 -0.0809 0.8081 0.162 Uiso 1 calc R . .
H9B H -0.1283 0.0049 0.7307 0.162 Uiso 1 calc R . .
H9C H -0.1294 0.1077 0.8028 0.162 Uiso 1 calc R . .
C10 C -0.0119(3) 0.0275(7) 0.89453(18) 0.117(2) Uani 1 d . . .
H10A H -0.0284 -0.0652 0.9158 0.175 Uiso 1 calc R . .
H10B H -0.0308 0.1234 0.9103 0.175 Uiso 1 calc R . .
H10C H 0.0386 0.0312 0.9127 0.175 Uiso 1 calc R . .
N4 N 0.25691(15) 0.8391(4) 1.05972(12) 0.0475(7) Uani 1 d D . .
C11 C 0.3302(4) 0.8100(14) 1.0488(5) 0.074(3) Uani 0.50 d PD A -1
H11A H 0.3605 0.7564 1.0939 0.088 Uiso 0.50 calc PR A -1
H11B H 0.3516 0.9123 1.0427 0.088 Uiso 0.50 calc PR A -1
C12 C 0.3221(4) 0.7024(15) 0.9754(5) 0.079(3) Uani 0.50 d PD . -1
H12A H 0.3392 0.7602 0.9380 0.119 Uiso 0.50 calc PR . -1
H12B H 0.3494 0.6044 0.9895 0.119 Uiso 0.50 calc PR . -1
C13 C 0.2194(7) 0.9178(14) 0.9936(4) 0.086(4) Uani 0.50 d PD A -1
H13A H 0.2436 1.0161 0.9874 0.103 Uiso 0.50 calc PR A -1
H13B H 0.1732 0.9467 0.9973 0.103 Uiso 0.50 calc PR A -1
C14 C 0.2118(8) 0.8068(16) 0.9235(5) 0.119(6) Uani 0.50 d PD . -1
H14A H 0.1621 0.7903 0.8980 0.178 Uiso 0.50 calc PR . -1
H14B H 0.2316 0.8613 0.8874 0.178 Uiso 0.50 calc PR . -1
C15 C 0.2325(8) 0.6848(14) 1.0690(5) 0.108(6) Uani 0.50 d PD A -1
H15A H 0.1869 0.6934 1.0779 0.130 Uiso 0.50 calc PR A -1
H15B H 0.2646 0.6349 1.1141 0.130 Uiso 0.50 calc PR A -1
C16 C 0.2260(10) 0.5775(15) 0.9990(5) 0.114(6) Uani 0.50 d PD . -1
H16A H 0.2571 0.4855 1.0143 0.171 Uiso 0.50 calc PR . -1
H16B H 0.1782 0.5375 0.9800 0.171 Uiso 0.50 calc PR . -1

loop_
_atom_site_aniso_label
_atom_site_aniso_U_11
_atom_site_aniso_U_22
_atom_site_aniso_U_33
_atom_site_aniso_U_23
_atom_site_aniso_U_13
_atom_site_aniso_U_12
Mn1 0.0331(4) 0.0360(5) 0.0322(3) 0.000 0.0063(2) 0.000
S1 0.0502(5) 0.0549(6) 0.0276(3) 0.0007(4) 0.0081(3) -0.0141(5)
N1 0.0386(14) 0.0384(16) 0.0300(10) -0.0034(11) 0.0064(9) -0.0051(13)
C1 0.0308(15) 0.042(2) 0.0288(12) -0.0041(13) 0.0107(11) -0.0021(15)
N2 0.0376(14) 0.0436(17) 0.0288(10) -0.0040(11) 0.0098(10) -0.0050(13)
C2 0.0371(17) 0.0411(19) 0.0309(12) -0.0028(14) 0.0155(12) 0.0052(16)
N3 0.070(2) 0.057(2) 0.0657(16) 0.0207(17) 0.0018(16) -0.0198(19)
C3 0.056(2) 0.056(2) 0.0313(13) 0.0010(15) 0.0137(14) 0.0060(19)
C4 0.077(3) 0.059(3) 0.0388(15) 0.0105(18) 0.0246(17) 0.014(2)
C5 0.075(3) 0.052(2) 0.0599(17) 0.0114(19) 0.0448(18) 0.008(2)
C6 0.050(2) 0.041(2) 0.0549(16) 0.0005(16) 0.0245(16) -0.0008(18)
C7 0.0406(17) 0.0333(18) 0.0362(13) -0.0016(13) 0.0176(13) 0.0012(16)
C8 0.262(8) 0.045(4) 0.209(8) 0.043(4) 0.091(8) 0.009(6)
C9 0.076(3) 0.125(5) 0.100(3) 0.049(3) -0.010(2) -0.057(4)
C10 0.119(4) 0.142(5) 0.067(2) 0.056(3) -0.008(2) -0.064(4)
N4 0.0593(18) 0.0448(19) 0.0347(11) -0.0039(13) 0.0081(12) -0.0151(16)
C11 0.056(5) 0.083(8) 0.079(5) -0.036(5) 0.014(4) -0.013(6)
C12 0.065(6) 0.085(8) 0.085(6) -0.045(6) 0.019(5) -0.019(6)
C13 0.121(8) 0.081(9) 0.035(4) -0.011(5) -0.009(5) 0.048(9)
C14 0.179(14) 0.099(12) 0.038(4) -0.017(6) -0.031(7) 0.079(11)
C15 0.188(14) 0.096(10) 0.061(6) -0.037(6) 0.066(9) -0.102(12)
C16 0.228(16) 0.081(9) 0.059(6) -0.027(6) 0.082(9) -0.081(12)

loop_
_geom_bond_atom_site_label_1
_geom_bond_atom_site_label_2
_geom_bond_distance
_geom_bond_site_symmetry_2
_geom_bond_publ_flag
Mn1 N2 2.176(3) . ?
Mn1 N2 2.176(2) 2_556 ?
Mn1 N3 2.313(3) . ?
Mn1 N3 2.313(3) 2_556 ?
Mn1 S1 2.7139(15) 2_556 ?
Mn1 S1 2.7139(15) . ?
S1 C1 1.706(3) . ?
N1 C1 1.360(4) . ?
N1 C7 1.394(3) . ?
C1 N2 1.350(3) . ?
N2 C2 1.388(3) . ?
C2 C7 1.397(4) . ?
C2 C3 1.403(3) . ?
N3 C8 1.454(6) . ?
N3 C9 1.473(5) . ?
N3 C10 1.479(4) . ?
C3 C4 1.387(4) . ?
C4 C5 1.372(5) . ?
C5 C6 1.395(4) . ?
C6 C7 1.382(4) . ?
C8 C8 1.396(9) 2_556 ?
N4 C14 1.368(11) 7_567 ?
N4 C13 1.392(8) . ?
N4 C16 1.409(8) 7_567 ?
N4 C15 1.411(9) . ?
N4 C11 1.562(8) . ?
N4 C12 1.567(8) 7_567 ?
C11 C12 1.589(9) . ?
C12 N4 1.567(8) 7_567 ?
C13 C14 1.558(11) . ?
C14 N4 1.368(11) 7_567 ?
C15 C16 1.541(11) . ?
C16 N4 1.409(8) 7_567 ?
